data_7007584
loop_
_publ_author_name
'Argent, Stephen P.'
'Adams, Harry'
'Riis-Johannessen, Thomas'
'Jeffery, John C.'
'Harding, Lindsay P.'
'Clegg, William'
'Harrington, Ross W.'
'Ward, Michael D.'

_publ_section_title
;
 Complexes of Ag(I), Hg(I) and Hg(II) with multidentate
 pyrazolyl-pyridine ligands: From mononuclear complexes to coordination
 polymers via helicates, a mesocate, a cage and a catenate.
;
_journal_issue 42
_journal_name_full 'Dalton transactions (Cambridge, England : 2003)'
_journal_page_first 4996
_journal_page_last 5013
_journal_paper_doi 10.1039/b607541j
_journal_year 2006
_chemical_formula_moiety 'C48 H40 Ag2 N12, 2(B F4)'
_chemical_formula_sum 'C48 H40 Ag2 B2 F8 N12'
_chemical_formula_weight 1174.28
_chemical_name_systematic
;
?
;
_space_group_IT_number 14
_symmetry_cell_setting monoclinic
_symmetry_space_group_name_Hall '-P 2yn'
_symmetry_space_group_name_H-M 'P 1 21/n 1'
_atom_sites_solution_hydrogens geom
_atom_sites_solution_primary direct
_atom_sites_solution_secondary difmap
_audit_creation_method SHELXL-97
_cell_angle_alpha 90.00
_cell_angle_beta 95.6510(10)
_cell_angle_gamma 90.00
_cell_formula_units_Z 4
_cell_length_a 11.5905(2)
_cell_length_b 21.4560(4)
_cell_length_c 18.4922(5)
_cell_measurement_reflns_used 8000
_cell_measurement_temperature 100(2)
_cell_measurement_theta_max 139.824
_cell_measurement_theta_min 8.242
_cell_volume 4576.40(17)
_computing_cell_refinement 'SAINT (Bruker, 2001)'
_computing_data_collection 'SMART (Bruker, 2001)'
_computing_data_reduction 'SAINT (Bruker, 2001)'
_computing_molecular_graphics 'SHELXTL (Bruker, 2001)'
_computing_publication_material 'SHELXTL (Bruker, 2001)'
_computing_structure_refinement 'SHELXTL (Bruker, 2001)'
_computing_structure_solution 'SHELXTL (Bruker, 2001)'
_diffrn_ambient_temperature 100(2)
_diffrn_detector_area_resol_mean 5.6
_diffrn_measured_fraction_theta_full 0.830
_diffrn_measured_fraction_theta_max 0.830
_diffrn_measurement_device_type 'CCD area detector'
_diffrn_measurement_method 'Frames, each covering 0.3 \% in \w'
_diffrn_radiation_monochromator 'Osmic ConFocal MaxFlux mirror optics'
_diffrn_radiation_source '4.8 kW rotating anode'
_diffrn_radiation_type CuK\a
_diffrn_radiation_wavelength 1.54178
_diffrn_reflns_av_R_equivalents 0.0498
_diffrn_reflns_av_sigmaI/netI 0.0432
_diffrn_reflns_limit_h_max 14
_diffrn_reflns_limit_h_min -10
_diffrn_reflns_limit_k_max 25
_diffrn_reflns_limit_k_min -24
_diffrn_reflns_limit_l_max 21
_diffrn_reflns_limit_l_min -14
_diffrn_reflns_number 21250
_diffrn_reflns_theta_full 70.06
_diffrn_reflns_theta_max 70.06
_diffrn_reflns_theta_min 3.16
_exptl_absorpt_coefficient_mu 7.594
_exptl_absorpt_correction_T_max 0.322063
_exptl_absorpt_correction_T_min 0.145322
_exptl_absorpt_correction_type multi-scan
_exptl_absorpt_process_details 'SADABS (Sheldrick, 2001)'
_exptl_crystal_colour colourless
_exptl_crystal_density_diffrn 1.704
_exptl_crystal_density_method 'not measured'
_exptl_crystal_description block
_exptl_crystal_F_000 2352
_exptl_crystal_size_max 0.2
_exptl_crystal_size_mid 0.2
_exptl_crystal_size_min 0.1
_refine_diff_density_max 0.755
_refine_diff_density_min -0.702
_refine_diff_density_rms 0.089
_refine_ls_extinction_method none
_refine_ls_goodness_of_fit_ref 1.002
_refine_ls_hydrogen_treatment constr
_refine_ls_matrix_type full
_refine_ls_number_parameters 649
_refine_ls_number_reflns 7220
_refine_ls_number_restraints 0
_refine_ls_restrained_S_all 1.002
_refine_ls_R_factor_all 0.0469
_refine_ls_R_factor_gt 0.0375
_refine_ls_shift/su_max 0.001
_refine_ls_shift/su_mean 0.000
_refine_ls_structure_factor_coef Fsqd
_refine_ls_weighting_details 'calc w=1/[\s^2^(Fo^2^)+(0.0581P)^2^+0.0000P] where P=(Fo^2^+2Fc^2^)/3'
_refine_ls_weighting_scheme calc
_refine_ls_wR_factor_gt 0.0909
_refine_ls_wR_factor_ref 0.0946
_reflns_number_gt 6046
_reflns_number_total 7220
_reflns_threshold_expression >2sigma(I)
_cod_data_source_file b607541j.txt
_cod_data_source_block argentm
_cod_original_sg_symbol_H-M P2(1)/n
_cod_database_code 7007584

loop_
_symmetry_equiv_pos_as_xyz
'x, y, z'
'-x+1/2, y+1/2, -z+1/2'
'-x, -y, -z'
'x-1/2, -y-1/2, z-1/2'

loop_
_atom_site_label
_atom_site_type_symbol
_atom_site_fract_x
_atom_site_fract_y
_atom_site_fract_z
_atom_site_U_iso_or_equiv
_atom_site_adp_type
_atom_site_occupancy
_atom_site_symmetry_multiplicity
_atom_site_calc_flag
_atom_site_refinement_flags
_atom_site_disorder_assembly
_atom_site_disorder_group
Ag1 Ag 0.52013(2) 0.237732(11) -0.055395(17) 0.02858(9) Uani 1 1 d . . .
Ag2 Ag 0.54676(2) 0.246378(12) 0.400058(17) 0.03125(10) Uani 1 1 d . . .
N11 N 0.6359(2) 0.15616(12) -0.07676(18) 0.0240(7) Uani 1 1 d . . .
C12 C 0.7366(3) 0.15022(15) -0.0342(2) 0.0234(8) Uani 1 1 d . . .
C13 C 0.8009(3) 0.09531(15) -0.0330(2) 0.0265(8) Uani 1 1 d . . .
H13 H 0.8690 0.0918 -0.0022 0.032 Uiso 1 1 calc R . .
C14 C 0.7636(3) 0.04635(16) -0.0773(2) 0.0292(9) Uani 1 1 d . . .
H14 H 0.8060 0.0095 -0.0769 0.035 Uiso 1 1 calc R . .
C15 C 0.6619(3) 0.05281(16) -0.1225(2) 0.0294(8) Uani 1 1 d . . .
H15 H 0.6351 0.0208 -0.1536 0.035 Uiso 1 1 calc R . .
C16 C 0.6008(3) 0.10825(16) -0.1202(2) 0.0290(8) Uani 1 1 d . . .
H16 H 0.5321 0.1125 -0.1503 0.035 Uiso 1 1 calc R . .
N21 N 0.7143(2) 0.25572(12) 0.00925(18) 0.0243(7) Uani 1 1 d . . .
C22 C 0.7771(3) 0.20353(15) 0.0108(2) 0.0238(8) Uani 1 1 d . . .
C23 C 0.8780(3) 0.20917(16) 0.0594(2) 0.0270(8) Uani 1 1 d . . .
H23 H 0.9354 0.1794 0.0702 0.032 Uiso 1 1 calc R . .
C24 C 0.8732(3) 0.26849(16) 0.0874(2) 0.0288(8) Uani 1 1 d . . .
H24 H 0.9276 0.2870 0.1210 0.035 Uiso 1 1 calc R . .
N25 N 0.7743(2) 0.29461(13) 0.05669(18) 0.0239(7) Uani 1 1 d . . .
C26 C 0.7290(3) 0.35640(15) 0.0699(2) 0.0266(8) Uani 1 1 d . . .
H26A H 0.6934 0.3731 0.0243 0.032 Uiso 1 1 calc R . .
H26B H 0.7933 0.3834 0.0865 0.032 Uiso 1 1 calc R . .
C31 C 0.6409(3) 0.35828(15) 0.1251(2) 0.0238(8) Uani 1 1 d . . .
C32 C 0.5682(3) 0.30823(16) 0.1366(2) 0.0279(8) Uani 1 1 d . . .
H32 H 0.5767 0.2708 0.1124 0.034 Uiso 1 1 calc R . .
C33 C 0.4830(3) 0.31401(16) 0.1841(2) 0.0289(9) Uani 1 1 d . . .
H33 H 0.4349 0.2803 0.1913 0.035 Uiso 1 1 calc R . .
C34 C 0.4687(3) 0.36969(15) 0.2211(2) 0.0247(8) Uani 1 1 d . . .
C35 C 0.5429(3) 0.41943(16) 0.2098(2) 0.0282(8) Uani 1 1 d . . .
H35 H 0.5348 0.4569 0.2340 0.034 Uiso 1 1 calc R . .
C36 C 0.6284(3) 0.41324(15) 0.1630(2) 0.0275(8) Uani 1 1 d . . .
H36 H 0.6781 0.4464 0.1568 0.033 Uiso 1 1 calc R . .
N41 N 0.3657(2) 0.27702(13) 0.32864(18) 0.0240(6) Uani 1 1 d . . .
C42 C 0.2910(3) 0.22920(16) 0.3235(2) 0.0249(8) Uani 1 1 d . . .
C43 C 0.1913(3) 0.24392(16) 0.2774(2) 0.0288(8) Uani 1 1 d . . .
H43 H 0.1272 0.2187 0.2651 0.035 Uiso 1 1 calc R . .
C44 C 0.2091(3) 0.30346(16) 0.2547(2) 0.0274(8) Uani 1 1 d . . .
H44 H 0.1585 0.3269 0.2233 0.033 Uiso 1 1 calc R . .
N45 N 0.3138(2) 0.32200(13) 0.28620(18) 0.0245(7) Uani 1 1 d . . .
C46 C 0.3761(3) 0.37880(15) 0.2727(2) 0.0284(9) Uani 1 1 d . . .
H46A H 0.4122 0.3947 0.3186 0.034 Uiso 1 1 calc R . .
H46B H 0.3212 0.4099 0.2525 0.034 Uiso 1 1 calc R . .
N51 N 0.4151(2) 0.17073(13) 0.41264(18) 0.0260(7) Uani 1 1 d . . .
C52 C 0.3207(3) 0.17088(15) 0.3628(2) 0.0247(8) Uani 1 1 d . . .
C53 C 0.2564(3) 0.11679(16) 0.3468(2) 0.0263(8) Uani 1 1 d . . .
H53 H 0.1933 0.1174 0.3116 0.032 Uiso 1 1 calc R . .
C54 C 0.2873(3) 0.06212(16) 0.3837(2) 0.0297(9) Uani 1 1 d . . .
H54 H 0.2461 0.0255 0.3731 0.036 Uiso 1 1 calc R . .
C55 C 0.3814(3) 0.06298(17) 0.4372(2) 0.0330(9) Uani 1 1 d . . .
H55 H 0.4026 0.0274 0.4640 0.040 Uiso 1 1 calc R . .
C56 C 0.4420(3) 0.11804(16) 0.4490(2) 0.0286(8) Uani 1 1 d . . .
H56 H 0.5050 0.1185 0.4842 0.034 Uiso 1 1 calc R . .
N61 N 0.4350(2) 0.33460(12) -0.05349(18) 0.0243(7) Uani 1 1 d . . .
C62 C 0.3463(3) 0.34231(15) -0.0123(2) 0.0241(8) Uani 1 1 d . . .
C63 C 0.3008(3) 0.40115(16) 0.0006(2) 0.0293(8) Uani 1 1 d . . .
H63 H 0.2399 0.4054 0.0294 0.035 Uiso 1 1 calc R . .
C64 C 0.3477(3) 0.45293(17) -0.0301(3) 0.0351(10) Uani 1 1 d . . .
H64 H 0.3182 0.4925 -0.0226 0.042 Uiso 1 1 calc R . .
C65 C 0.4387(3) 0.44523(16) -0.0723(2) 0.0336(9) Uani 1 1 d . . .
H65 H 0.4722 0.4794 -0.0931 0.040 Uiso 1 1 calc R . .
C66 C 0.4788(3) 0.38558(16) -0.0826(2) 0.0305(9) Uani 1 1 d . . .
H66 H 0.5396 0.3805 -0.1113 0.037 Uiso 1 1 calc R . .
N71 N 0.3563(2) 0.23132(12) 0.01441(18) 0.0231(6) Uani 1 1 d . . .
C72 C 0.3006(3) 0.28599(15) 0.0197(2) 0.0232(8) Uani 1 1 d . . .
C73 C 0.2038(3) 0.27899(17) 0.0592(2) 0.0296(8) Uani 1 1 d . . .
H73 H 0.1511 0.3095 0.0702 0.036 Uiso 1 1 calc R . .
C74 C 0.2044(3) 0.21683(17) 0.0781(2) 0.0291(9) Uani 1 1 d . . .
H74 H 0.1517 0.1970 0.1052 0.035 Uiso 1 1 calc R . .
N75 N 0.2948(2) 0.19017(13) 0.05016(18) 0.0246(7) Uani 1 1 d . . .
C76 C 0.3348(3) 0.12574(15) 0.0591(2) 0.0266(8) Uani 1 1 d . . .
H76A H 0.3604 0.1110 0.0137 0.032 Uiso 1 1 calc R . .
H76B H 0.2709 0.0996 0.0707 0.032 Uiso 1 1 calc R . .
C81 C 0.4335(3) 0.12013(14) 0.1187(2) 0.0238(8) Uani 1 1 d . . .
C82 C 0.4110(3) 0.10961(16) 0.1904(2) 0.0286(9) Uani 1 1 d . . .
H82 H 0.3350 0.1039 0.2012 0.034 Uiso 1 1 calc R . .
C83 C 0.5017(3) 0.10757(16) 0.2459(2) 0.0295(9) Uani 1 1 d . . .
H83 H 0.4860 0.1004 0.2936 0.035 Uiso 1 1 calc R . .
C84 C 0.6151(3) 0.11628(14) 0.2301(2) 0.0234(8) Uani 1 1 d . . .
C85 C 0.6379(3) 0.12484(18) 0.1585(2) 0.0318(9) Uani 1 1 d . . .
H85 H 0.7139 0.1296 0.1474 0.038 Uiso 1 1 calc R . .
C86 C 0.5469(3) 0.12633(17) 0.1028(2) 0.0307(9) Uani 1 1 d . . .
H86 H 0.5628 0.1315 0.0549 0.037 Uiso 1 1 calc R . .
N91 N 0.7083(2) 0.22588(13) 0.33121(18) 0.0240(6) Uani 1 1 d . . .
C92 C 0.7710(3) 0.27769(16) 0.3224(2) 0.0250(8) Uani 1 1 d . . .
C93 C 0.8667(3) 0.26422(16) 0.2839(2) 0.0286(8) Uani 1 1 d . . .
H93 H 0.9233 0.2918 0.2713 0.034 Uiso 1 1 calc R . .
C94 C 0.8589(3) 0.20170(17) 0.2687(2) 0.0294(9) Uani 1 1 d . . .
H94 H 0.9091 0.1785 0.2431 0.035 Uiso 1 1 calc R . .
N95 N 0.7647(2) 0.18020(13) 0.29801(18) 0.0247(7) Uani 1 1 d . . .
C96 C 0.7132(3) 0.11797(15) 0.2901(2) 0.0254(8) Uani 1 1 d . . .
H96A H 0.6844 0.1058 0.3355 0.031 Uiso 1 1 calc R . .
H96B H 0.7723 0.0882 0.2794 0.031 Uiso 1 1 calc R . .
N101 N 0.6526(2) 0.33574(13) 0.39847(18) 0.0268(7) Uani 1 1 d . . .
C102 C 0.7355(3) 0.33745(16) 0.3521(2) 0.0267(8) Uani 1 1 d . . .
C103 C 0.7841(3) 0.39342(16) 0.3315(2) 0.0315(9) Uani 1 1 d . . .
H103 H 0.8404 0.3935 0.2989 0.038 Uiso 1 1 calc R . .
C104 C 0.7476(3) 0.44886(17) 0.3601(2) 0.0365(10) Uani 1 1 d . . .
H104 H 0.7794 0.4867 0.3474 0.044 Uiso 1 1 calc R . .
C105 C 0.6629(3) 0.44706(17) 0.4080(2) 0.0357(10) Uani 1 1 d . . .
H105 H 0.6366 0.4835 0.4282 0.043 Uiso 1 1 calc R . .
C106 C 0.6191(3) 0.39022(17) 0.4249(2) 0.0333(9) Uani 1 1 d . . .
H106 H 0.5620 0.3894 0.4569 0.040 Uiso 1 1 calc R . .
B1 B 0.5132(3) 0.06522(17) 0.6616(3) 0.0273(9) Uani 1 1 d . . .
F1A F 0.4253(2) 0.02816(11) 0.63059(17) 0.0497(7) Uani 1 1 d . . .
F1B F 0.5859(2) 0.03323(11) 0.71142(15) 0.0506(7) Uani 1 1 d . . .
F1C F 0.4663(2) 0.11686(10) 0.69539(15) 0.0412(6) Uani 1 1 d . . .
F1D F 0.5778(2) 0.08789(12) 0.60778(16) 0.0505(7) Uani 1 1 d . . .
B2 B 0.0339(3) 0.07367(18) 0.1676(3) 0.0265(10) Uani 1 1 d . . .
F2A F 0.07101(18) 0.13323(9) 0.18997(13) 0.0323(5) Uani 1 1 d . . .
F2B F 0.03759(18) 0.06929(9) 0.09210(13) 0.0337(5) Uani 1 1 d . . .
F2C F 0.1060(2) 0.02961(10) 0.20251(14) 0.0400(6) Uani 1 1 d . . .
F2D F -0.07940(18) 0.06573(10) 0.18480(16) 0.0414(6) Uani 1 1 d . . .

loop_
_atom_site_aniso_label
_atom_site_aniso_U_11
_atom_site_aniso_U_22
_atom_site_aniso_U_33
_atom_site_aniso_U_23
_atom_site_aniso_U_13
_atom_site_aniso_U_12
Ag1 0.02487(14) 0.03198(14) 0.0291(2) -0.00082(11) 0.00387(11) 0.00643(8)
Ag2 0.02392(15) 0.03871(15) 0.0313(2) -0.00133(11) 0.00333(11) -0.00363(8)
N11 0.0240(15) 0.0285(14) 0.020(2) -0.0009(13) 0.0059(12) 0.0022(10)
C12 0.0249(17) 0.0318(17) 0.015(2) 0.0042(15) 0.0102(14) 0.0020(11)
C13 0.0253(18) 0.0308(17) 0.024(3) 0.0036(15) 0.0081(15) 0.0023(12)
C14 0.0332(19) 0.0283(17) 0.028(3) 0.0020(16) 0.0104(16) 0.0044(12)
C15 0.043(2) 0.0266(17) 0.020(3) -0.0010(15) 0.0086(17) -0.0015(13)
C16 0.0313(19) 0.0332(18) 0.023(3) 0.0008(16) 0.0055(16) -0.0008(12)
N21 0.0245(15) 0.0284(14) 0.020(2) -0.0007(12) 0.0025(12) -0.0025(9)
C22 0.0207(17) 0.0318(17) 0.020(2) 0.0031(15) 0.0087(14) 0.0002(11)
C23 0.0242(18) 0.0317(17) 0.025(3) 0.0019(15) 0.0020(15) 0.0018(12)
C24 0.0266(18) 0.0338(18) 0.026(3) 0.0032(16) 0.0006(15) -0.0010(12)
N25 0.0264(15) 0.0280(14) 0.018(2) -0.0021(12) 0.0050(12) -0.0023(10)
C26 0.0294(18) 0.0251(17) 0.026(3) 0.0000(15) 0.0060(15) 0.0000(11)
C31 0.0235(17) 0.0301(17) 0.018(2) 0.0021(15) 0.0020(14) 0.0007(11)
C32 0.0299(19) 0.0290(17) 0.026(3) -0.0074(15) 0.0062(16) -0.0035(12)
C33 0.0286(19) 0.0298(18) 0.029(3) -0.0027(16) 0.0067(16) -0.0046(12)
C34 0.0257(17) 0.0290(17) 0.019(2) 0.0006(15) 0.0014(14) 0.0035(11)
C35 0.0322(19) 0.0270(17) 0.026(3) -0.0023(15) 0.0063(16) 0.0032(12)
C36 0.0275(18) 0.0278(17) 0.027(3) 0.0012(15) 0.0032(15) -0.0022(11)
N41 0.0230(14) 0.0328(14) 0.0166(19) -0.0021(13) 0.0037(12) 0.0027(10)
C42 0.0247(17) 0.0320(17) 0.019(2) -0.0050(15) 0.0091(15) 0.0013(12)
C43 0.0238(18) 0.0341(18) 0.028(3) -0.0066(16) 0.0013(15) 0.0012(12)
C44 0.0253(18) 0.0340(18) 0.023(2) -0.0036(15) 0.0012(15) 0.0038(12)
N45 0.0256(15) 0.0291(14) 0.020(2) -0.0008(13) 0.0067(12) 0.0020(10)
C46 0.0300(19) 0.0274(17) 0.028(3) -0.0003(15) 0.0062(16) 0.0017(12)
N51 0.0270(15) 0.0361(16) 0.016(2) -0.0016(13) 0.0088(13) 0.0018(10)
C52 0.0230(17) 0.0330(17) 0.019(2) -0.0041(15) 0.0061(15) 0.0011(11)
C53 0.0228(17) 0.0364(18) 0.021(2) -0.0043(16) 0.0076(15) 0.0003(12)
C54 0.0301(19) 0.0298(18) 0.031(3) -0.0050(16) 0.0122(16) -0.0023(12)
C55 0.036(2) 0.0348(19) 0.030(3) 0.0040(17) 0.0106(18) 0.0057(13)
C56 0.0322(19) 0.0349(18) 0.020(2) 0.0003(16) 0.0076(16) 0.0057(13)
N61 0.0231(14) 0.0291(14) 0.021(2) 0.0004(12) 0.0044(12) 0.0003(10)
C62 0.0230(17) 0.0285(16) 0.020(2) 0.0021(15) 0.0006(14) -0.0013(11)
C63 0.0281(19) 0.0347(18) 0.026(3) -0.0041(16) 0.0050(16) 0.0003(12)
C64 0.038(2) 0.0278(18) 0.039(3) 0.0001(17) 0.0029(18) 0.0022(13)
C65 0.032(2) 0.0318(18) 0.037(3) 0.0062(17) 0.0063(17) -0.0031(13)
C66 0.0255(18) 0.0350(19) 0.032(3) 0.0041(16) 0.0081(16) -0.0003(12)
N71 0.0213(14) 0.0270(13) 0.0211(19) -0.0002(12) 0.0028(12) -0.0030(9)
C72 0.0222(17) 0.0293(17) 0.018(2) 0.0006(14) 0.0020(14) 0.0003(11)
C73 0.0274(19) 0.0323(18) 0.030(3) 0.0020(16) 0.0059(16) 0.0023(12)
C74 0.0258(18) 0.0350(19) 0.027(3) 0.0019(16) 0.0043(16) -0.0017(12)
N75 0.0269(15) 0.0276(15) 0.019(2) 0.0024(12) 0.0020(12) -0.0012(10)
C76 0.0313(19) 0.0242(16) 0.024(3) 0.0018(15) 0.0014(16) -0.0026(11)
C81 0.0287(18) 0.0199(15) 0.023(3) -0.0012(14) 0.0011(15) -0.0020(11)
C82 0.0234(17) 0.0366(18) 0.026(3) -0.0009(16) 0.0036(16) -0.0021(12)
C83 0.034(2) 0.0339(18) 0.021(3) -0.0029(16) 0.0071(16) -0.0028(13)
C84 0.0271(17) 0.0221(15) 0.021(3) 0.0007(14) 0.0037(15) 0.0001(11)
C85 0.0233(18) 0.046(2) 0.027(3) 0.0072(17) 0.0048(16) 0.0011(13)
C86 0.033(2) 0.043(2) 0.016(3) 0.0060(16) 0.0046(16) -0.0012(14)
N91 0.0221(14) 0.0313(14) 0.0191(19) -0.0022(13) 0.0039(12) 0.0033(10)
C92 0.0195(16) 0.0327(17) 0.022(2) 0.0041(15) -0.0001(14) 0.0005(11)
C93 0.0274(18) 0.0325(18) 0.027(3) 0.0027(16) 0.0060(16) -0.0014(12)
C94 0.0228(18) 0.0388(19) 0.027(3) 0.0023(17) 0.0061(15) 0.0010(12)
N95 0.0247(15) 0.0290(14) 0.021(2) -0.0008(13) 0.0028(12) 0.0022(10)
C96 0.0301(18) 0.0260(16) 0.020(2) 0.0003(14) 0.0023(15) 0.0014(11)
N101 0.0244(15) 0.0332(15) 0.022(2) -0.0028(13) -0.0010(13) 0.0006(10)
C102 0.0259(18) 0.0318(18) 0.021(2) -0.0021(15) -0.0024(15) 0.0012(12)
C103 0.0276(19) 0.0346(19) 0.031(3) 0.0044(17) -0.0012(16) 0.0016(13)
C104 0.041(2) 0.0281(18) 0.038(3) 0.0028(17) -0.0088(19) 0.0025(13)
C105 0.041(2) 0.0344(19) 0.030(3) -0.0064(17) -0.0064(19) 0.0111(14)
C106 0.030(2) 0.039(2) 0.029(3) -0.0061(17) -0.0048(17) 0.0084(13)
B1 0.031(2) 0.0258(19) 0.025(3) 0.0018(17) 0.0043(18) 0.0013(13)
F1A 0.0366(13) 0.0449(13) 0.067(2) -0.0175(12) 0.0029(12) -0.0069(9)
F1B 0.0715(18) 0.0464(14) 0.0311(17) 0.0043(12) -0.0086(13) 0.0184(11)
F1C 0.0447(13) 0.0382(12) 0.0406(18) -0.0106(11) 0.0032(11) 0.0081(9)
F1D 0.0608(16) 0.0562(15) 0.038(2) 0.0065(13) 0.0226(13) -0.0077(11)
B2 0.024(2) 0.0256(18) 0.031(3) 0.0010(17) 0.0064(17) 0.0003(12)
F2A 0.0363(11) 0.0296(10) 0.0312(15) -0.0024(9) 0.0043(10) -0.0061(7)
F2B 0.0390(12) 0.0383(11) 0.0238(15) -0.0028(9) 0.0032(10) 0.0051(8)
F2C 0.0481(14) 0.0380(11) 0.0343(17) 0.0109(10) 0.0050(11) 0.0139(9)
F2D 0.0297(11) 0.0396(12) 0.058(2) -0.0122(11) 0.0175(11) -0.0080(8)

loop_
_atom_type_symbol
_atom_type_description
_atom_type_scat_dispersion_real
_atom_type_scat_dispersion_imag
_atom_type_scat_source
C C 0.0181 0.0091 'International Tables Vol C Tables 4.2.6.8 and 6.1.1.4'
H H 0.0000 0.0000 'International Tables Vol C Tables 4.2.6.8 and 6.1.1.4'
B B 0.0090 0.0039 'International Tables Vol C Tables 4.2.6.8 and 6.1.1.4'
N N 0.0311 0.0180 'International Tables Vol C Tables 4.2.6.8 and 6.1.1.4'
F F 0.0727 0.0534 'International Tables Vol C Tables 4.2.6.8 and 6.1.1.4'
Ag Ag 0.1306 4.2820 'International Tables Vol C Tables 4.2.6.8 and 6.1.1.4'

loop_
_geom_angle_atom_site_label_1
_geom_angle_atom_site_label_2
_geom_angle_atom_site_label_3
_geom_angle
_geom_angle_site_symmetry_1
_geom_angle_site_symmetry_3
_geom_angle_publ_flag
N11 Ag1 N61 164.33(11) . . ?
N11 Ag1 N71 124.26(10) . . ?
N61 Ag1 N71 71.40(10) . . ?
N11 Ag1 N21 71.22(10) . . ?
N61 Ag1 N21 102.86(9) . . ?
N71 Ag1 N21 118.63(11) . . ?
N51 Ag2 N101 167.89(11) . . ?
N51 Ag2 N91 119.51(10) . . ?
N101 Ag2 N91 72.48(10) . . ?
N51 Ag2 N41 72.38(10) . . ?
N101 Ag2 N41 101.56(10) . . ?
N91 Ag2 N41 115.62(10) . . ?
C16 N11 C12 118.1(3) . . ?
C16 N11 Ag1 123.1(2) . . ?
C12 N11 Ag1 117.7(2) . . ?
N11 C12 C13 121.3(3) . . ?
N11 C12 C22 118.0(3) . . ?
C13 C12 C22 120.7(3) . . ?
C14 C13 C12 120.0(3) . . ?
C13 C14 C15 118.8(3) . . ?
C14 C15 C16 118.4(3) . . ?
N11 C16 C15 123.3(3) . . ?
C22 N21 N25 105.0(3) . . ?
C22 N21 Ag1 110.4(2) . . ?
N25 N21 Ag1 142.7(2) . . ?
N21 C22 C23 111.0(3) . . ?
N21 C22 C12 120.0(3) . . ?
C23 C22 C12 129.0(3) . . ?
C24 C23 C22 104.9(3) . . ?
N25 C24 C23 106.8(3) . . ?
C24 N25 N21 112.2(3) . . ?
C24 N25 C26 127.8(3) . . ?
N21 N25 C26 120.0(3) . . ?
N25 C26 C31 114.6(3) . . ?
C36 C31 C32 118.9(4) . . ?
C36 C31 C26 118.3(3) . . ?
C32 C31 C26 122.7(3) . . ?
C33 C32 C31 120.3(3) . . ?
C32 C33 C34 120.8(3) . . ?
C33 C34 C35 118.5(4) . . ?
C33 C34 C46 123.0(3) . . ?
C35 C34 C46 118.6(3) . . ?
C36 C35 C34 120.5(3) . . ?
C35 C36 C31 120.9(3) . . ?
C42 N41 N45 105.0(3) . . ?
C42 N41 Ag2 110.2(2) . . ?
N45 N41 Ag2 144.4(2) . . ?
N41 C42 C43 111.0(3) . . ?
N41 C42 C52 119.9(3) . . ?
C43 C42 C52 129.1(3) . . ?
C44 C43 C42 104.9(3) . . ?
N45 C44 C43 107.3(3) . . ?
N41 N45 C44 111.7(3) . . ?
N41 N45 C46 120.0(3) . . ?
C44 N45 C46 127.8(3) . . ?
N45 C46 C34 113.3(3) . . ?
C56 N51 C52 118.3(3) . . ?
C56 N51 Ag2 122.3(2) . . ?
C52 N51 Ag2 115.9(2) . . ?
N51 C52 C53 121.3(3) . . ?
N51 C52 C42 118.1(3) . . ?
C53 C52 C42 120.6(3) . . ?
C54 C53 C52 119.5(3) . . ?
C53 C54 C55 118.8(3) . . ?
C56 C55 C54 118.2(4) . . ?
N51 C56 C55 123.7(4) . . ?
C66 N61 C62 117.8(3) . . ?
C66 N61 Ag1 123.4(2) . . ?
C62 N61 Ag1 118.1(2) . . ?
N61 C62 C63 121.9(3) . . ?
N61 C62 C72 116.9(3) . . ?
C63 C62 C72 121.2(3) . . ?
C64 C63 C62 119.1(4) . . ?
C65 C64 C63 119.2(3) . . ?
C66 C65 C64 118.3(3) . . ?
N61 C66 C65 123.7(4) . . ?
C72 N71 N75 104.8(3) . . ?
C72 N71 Ag1 113.5(2) . . ?
N75 N71 Ag1 141.7(2) . . ?
N71 C72 C73 110.9(3) . . ?
N71 C72 C62 119.6(3) . . ?
C73 C72 C62 129.5(3) . . ?
C74 C73 C72 104.5(3) . . ?
N75 C74 C73 107.4(3) . . ?
C74 N75 N71 112.4(3) . . ?
C74 N75 C76 127.6(3) . . ?
N71 N75 C76 119.8(3) . . ?
N75 C76 C81 111.5(3) . . ?
C86 C81 C82 119.2(3) . . ?
C86 C81 C76 120.3(4) . . ?
C82 C81 C76 120.5(3) . . ?
C81 C82 C83 120.4(3) . . ?
C84 C83 C82 120.1(4) . . ?
C83 C84 C85 119.5(3) . . ?
C83 C84 C96 120.6(4) . . ?
C85 C84 C96 119.9(3) . . ?
C84 C85 C86 120.3(3) . . ?
C81 C86 C85 120.4(4) . . ?
C92 N91 N95 104.5(3) . . ?
C92 N91 Ag2 111.8(2) . . ?
N95 N91 Ag2 143.7(2) . . ?
N91 C92 C93 110.8(3) . . ?
N91 C92 C102 120.0(3) . . ?
C93 C92 C102 129.3(3) . . ?
C94 C93 C92 105.3(3) . . ?
N95 C94 C93 107.0(3) . . ?
C94 N95 N91 112.3(3) . . ?
C94 N95 C96 127.6(3) . . ?
N91 N95 C96 119.6(3) . . ?
N95 C96 C84 111.5(3) . . ?
C106 N101 C102 117.3(3) . . ?
C106 N101 Ag2 123.6(3) . . ?
C102 N101 Ag2 116.7(2) . . ?
N101 C102 C103 122.0(3) . . ?
N101 C102 C92 117.2(3) . . ?
C103 C102 C92 120.8(4) . . ?
C104 C103 C102 119.2(4) . . ?
C105 C104 C103 118.9(4) . . ?
C106 C105 C104 118.2(4) . . ?
N101 C106 C105 124.5(4) . . ?
F1B B1 F1A 111.9(3) . . ?
F1B B1 F1D 108.5(3) . . ?
F1A B1 F1D 109.5(4) . . ?
F1B B1 F1C 109.5(4) . . ?
F1A B1 F1C 109.7(3) . . ?
F1D B1 F1C 107.5(3) . . ?
F2C B2 F2D 110.5(3) . . ?
F2C B2 F2A 109.5(3) . . ?
F2D B2 F2A 108.3(3) . . ?
F2C B2 F2B 110.1(3) . . ?
F2D B2 F2B 110.0(3) . . ?
F2A B2 F2B 108.5(3) . . ?

loop_
_geom_bond_atom_site_label_1
_geom_bond_atom_site_label_2
_geom_bond_distance
_geom_bond_site_symmetry_2
_geom_bond_publ_flag
Ag1 N11 2.264(3) . ?
Ag1 N61 2.302(3) . ?
Ag1 N71 2.403(3) . ?
Ag1 N21 2.472(3) . ?
Ag2 N51 2.255(3) . ?
Ag2 N101 2.278(3) . ?
Ag2 N91 2.406(3) . ?
Ag2 N41 2.456(3) . ?
N11 C16 1.343(5) . ?
N11 C12 1.348(5) . ?
C12 C13 1.393(5) . ?
C12 C22 1.464(5) . ?
C13 C14 1.376(5) . ?
C14 C15 1.383(5) . ?
C15 C16 1.387(5) . ?
N21 C22 1.335(4) . ?
N21 N25 1.353(4) . ?
C22 C23 1.409(5) . ?
C23 C24 1.377(5) . ?
C24 N25 1.350(5) . ?
N25 C26 1.455(4) . ?
C26 C31 1.515(5) . ?
C31 C36 1.386(5) . ?
C31 C32 1.394(5) . ?
C32 C33 1.390(6) . ?
C33 C34 1.394(5) . ?
C34 C35 1.399(5) . ?
C34 C46 1.518(5) . ?
C35 C36 1.386(6) . ?
N41 C42 1.340(4) . ?
N41 N45 1.348(4) . ?
C42 C43 1.402(5) . ?
C42 C52 1.471(5) . ?
C43 C44 1.367(5) . ?
C44 N45 1.354(5) . ?
N45 C46 1.451(4) . ?
N51 C56 1.336(5) . ?
N51 C52 1.360(5) . ?
C52 C53 1.395(5) . ?
C53 C54 1.386(5) . ?
C54 C55 1.399(6) . ?
C55 C56 1.380(5) . ?
N61 C66 1.341(5) . ?
N61 C62 1.349(5) . ?
C62 C63 1.397(5) . ?
C62 C72 1.467(5) . ?
C63 C64 1.383(5) . ?
C64 C65 1.382(6) . ?
C65 C66 1.381(5) . ?
N71 C72 1.347(4) . ?
N71 N75 1.348(4) . ?
C72 C73 1.407(5) . ?
C73 C74 1.379(6) . ?
C74 N75 1.342(5) . ?
N75 C76 1.462(4) . ?
C76 C81 1.513(5) . ?
C81 C86 1.381(5) . ?
C81 C82 1.394(6) . ?
C82 C83 1.397(5) . ?
C83 C84 1.387(5) . ?
C84 C85 1.388(6) . ?
C84 C96 1.508(5) . ?
C85 C86 1.400(5) . ?
N91 C92 1.347(4) . ?
N91 N95 1.358(4) . ?
C92 C93 1.406(5) . ?
C92 C102 1.470(5) . ?
C93 C94 1.371(5) . ?
C94 N95 1.347(5) . ?
N95 C96 1.464(4) . ?
N101 C106 1.339(5) . ?
N101 C102 1.350(5) . ?
C102 C103 1.396(5) . ?
C103 C104 1.385(6) . ?
C104 C105 1.386(6) . ?
C105 C106 1.369(6) . ?
B1 F1B 1.370(5) . ?
B1 F1A 1.373(5) . ?
B1 F1D 1.390(5) . ?
B1 F1C 1.408(5) . ?
B2 F2C 1.379(4) . ?
B2 F2D 1.392(4) . ?
B2 F2A 1.398(4) . ?
B2 F2B 1.404(5) . ?
